data_1538796
loop_
_publ_author_name
'Koehler, J.'
'Simon, A.'

_publ_section_title
;
 Na3 Al2 Nb34 O64 und Na (Si, Nb) Nb10 O19: Clusterverbindungen mit
 isolierten Nb6 - Oktaedern
;
_journal_name_full 'Zeitschrift fuer Anorganische und Allgemeine Chemie'
_journal_page_first 106
_journal_page_last 122
_journal_volume 553
_journal_year 1987
_chemical_formula_sum 'Na0.17 Nb9.44 O18.33 Si0.22'
_chemical_name_systematic 'Na.17 Si.22 Nb9.44 O18.33'
_space_group_IT_number 148
_symmetry_space_group_name_Hall '-R 3'
_symmetry_space_group_name_H-M 'R -3 :H'
_cell_angle_alpha 90
_cell_angle_beta 90
_cell_angle_gamma 120
_cell_formula_units_Z 6
_cell_length_a 7.841
_cell_length_b 7.841
_cell_length_c 42.218
_cell_volume 2247.870
_citation_journal_id_ASTM ZAACAB
_cod_data_source_file Koehler_ZAACAB_1987_1859.cif
_cod_data_source_block Na0.17Nb9.44O18.33Si0.22
_cod_original_cell_volume 2247.87
_cod_database_code 1538796

loop_
_symmetry_equiv_pos_as_xyz
x,y,z
-y,x-y,z
-x+y,-x,z
-x,-y,-z
y,-x+y,-z
x-y,x,-z
x+2/3,y+1/3,z+1/3
-y+2/3,x-y+1/3,z+1/3
-x+y+2/3,-x+1/3,z+1/3
-x+2/3,-y+1/3,-z+1/3
y+2/3,-x+y+1/3,-z+1/3
x-y+2/3,x+1/3,-z+1/3
x+1/3,y+2/3,z+2/3
-y+1/3,x-y+2/3,z+2/3
-x+y+1/3,-x+2/3,z+2/3
-x+1/3,-y+2/3,-z+2/3
y+1/3,-x+y+2/3,-z+2/3
x-y+1/3,x+2/3,-z+2/3

loop_
_atom_site_label
_atom_site_type_symbol
_atom_site_fract_x
_atom_site_fract_y
_atom_site_fract_z
_atom_site_occupancy
_atom_site_U_iso_or_equiv
Si1 Si+4 0 0 0.263 0.225 0.0
Nb2 Nb+3 0.0242 0.218 0.3633 1 0.0
O7 O-2 0 0 0.2213 0.334 0.0
Nb3 Nb+4 0.5368 0.6098 0.4738 1 0.0
Na2 Na+1 0 0 0 0.167 0.0
O1 O-2 0.1965 0.9715 0.4473 1 0.0
Nb1 Nb+3 0.2178 0.1911 0.4186 1 0.0
O3 O-2 0.0778 0.2295 0.2744 1 0.0
O2 O-2 0.4332 0.173 0.3899 1 0.0
O6 O-2 0.2287 0.198 0.3344 1 0.0
Na1 Na+1 0 0 0.5 0.167 0.0
Nb4 Nb+5 0 0 0.0827 0.334 0.0
O4 O-2 0.5742 0.8461 0.4982 1 0.0
O5 O-2 0.4946 0.4005 0.4438 1 0.0
Nb5 Nb+5 0 0 0.2959 0.108 0.0
